data_7135248
loop_
_publ_author_name
'Arteev, Ivan S.'
'Khrustalev, Victor N.'
'Shul'pina, Lidia S.'
'Rodionov, Alexey N.'
'Shubina, Elena S.'
'Ragimov, Karim'
'Wang, Zhi'
'Bilyachenko, Alexey N.'

_publ_section_title
;
 High-nuclearity Cu<sub>14</sub> ionic complex featuring
 1,3-bis(diphenylphosphino)propane and methylsilsesquioxane ligands:
 highly efficient catalysis of mild peroxidative alkane fuctionalizations.
;
_journal_name_full 'Chemical communications (Cambridge, England)'
_journal_paper_doi 10.1039/d5cc05805h
_journal_year 2025
_chemical_formula_moiety 'C16.10 H48.90 Cl0.90 Cu12 O37.20 Si16, 2(C54 H52 Cu P4), 2(C H Cl3)'
_chemical_formula_sum 'C126.1 H154.9 Cl6.9 Cu14 O37.2 P8 Si16'
_chemical_formula_weight 4097.31
_space_group_crystal_system triclinic
_space_group_IT_number 2
_space_group_name_Hall '-P 1'
_space_group_name_H-M_alt 'P -1'
_atom_sites_solution_hydrogens mixed
_atom_sites_solution_primary difmap
_atom_sites_solution_secondary difmap
_audit_creation_method SHELXL-2019/2
_audit_update_record
;
2025-10-10 deposited with the CCDC.	2025-11-13 downloaded from the CCDC.
;
_cell_angle_alpha 94.8170(10)
_cell_angle_beta 94.5880(10)
_cell_angle_gamma 94.8450(10)
_cell_formula_units_Z 1
_cell_length_a 14.2336(2)
_cell_length_b 16.6267(2)
_cell_length_c 18.4779(2)
_cell_measurement_reflns_used 33565
_cell_measurement_temperature 100(2)
_cell_measurement_theta_max 78.840
_cell_measurement_theta_min 2.693
_cell_volume 4325.19(9)
_computing_cell_refinement 'CrysAlisPro 1.171.41.117a (Rigaku OD, 2021)'
_computing_data_collection 'CrysAlisPro 1.171.41.117a (Rigaku OD, 2021)'
_computing_data_reduction 'CrysAlisPro 1.171.41.117a (Rigaku OD, 2021)'
_computing_molecular_graphics 'SHELXTL (Sheldrick, 2015)'
_computing_publication_material 'SHELXTL (Sheldrick, 2015)'
_computing_structure_refinement 'SHELXL (Sheldrick, 2015)'
_computing_structure_solution 'SHELXT (Sheldrick, 2015)'
_diffrn_ambient_temperature 100(2)
_diffrn_measured_fraction_theta_full 0.998
_diffrn_measured_fraction_theta_max 0.973
_diffrn_measurement_device_type 'Rigaku XtaLAB Synergy-S, HyPix-6000HE area-detector'
_diffrn_measurement_method '\f and \w'
_diffrn_radiation_type CuK\a
_diffrn_radiation_wavelength 1.54184
_diffrn_reflns_av_R_equivalents 0.0867
_diffrn_reflns_av_unetI/netI 0.0535
_diffrn_reflns_Laue_measured_fraction_full 0.998
_diffrn_reflns_Laue_measured_fraction_max 0.973
_diffrn_reflns_limit_h_max 18
_diffrn_reflns_limit_h_min -17
_diffrn_reflns_limit_k_max 21
_diffrn_reflns_limit_k_min -17
_diffrn_reflns_limit_l_max 23
_diffrn_reflns_limit_l_min -23
_diffrn_reflns_number 90576
_diffrn_reflns_point_group_measured_fraction_full 0.998
_diffrn_reflns_point_group_measured_fraction_max 0.973
_diffrn_reflns_theta_full 67.684
_diffrn_reflns_theta_max 80.794
_diffrn_reflns_theta_min 2.409
_diffrn_source 'micro-focus sealed X-ray tube'
_exptl_absorpt_coefficient_mu 5.108
_exptl_absorpt_correction_T_max 1.000
_exptl_absorpt_correction_T_min 0.719
_exptl_absorpt_correction_type multi-scan
_exptl_absorpt_process_details
;
CrysAlisPro 1.171.43.137a (Rigaku Oxford Diffraction, 2024).
Empirical absorption correction using spherical harmonics,
implemented in SCALE3 ABSPACK scaling algorithm.
;
_exptl_crystal_colour blue
_exptl_crystal_density_diffrn 1.573
_exptl_crystal_description plate
_exptl_crystal_F_000 2076
_exptl_crystal_size_max 0.22
_exptl_crystal_size_mid 0.20
_exptl_crystal_size_min 0.02
_refine_diff_density_max 1.158
_refine_diff_density_min -0.781
_refine_diff_density_rms 0.154
_refine_ls_extinction_method none
_refine_ls_goodness_of_fit_ref 1.006
_refine_ls_hydrogen_treatment constr
_refine_ls_matrix_type full
_refine_ls_number_parameters 957
_refine_ls_number_reflns 18503
_refine_ls_number_restraints 7
_refine_ls_restrained_S_all 1.009
_refine_ls_R_factor_all 0.0745
_refine_ls_R_factor_gt 0.0635
_refine_ls_shift/su_max 0.001
_refine_ls_shift/su_mean 0.000
_refine_ls_structure_factor_coef Fsqd
_refine_ls_weighting_details 'w=1/[\s^2^(Fo^2^)+(0.099P)^2^+9P] where P=(Fo^2^+2Fc^2^)/3'
_refine_ls_weighting_scheme calc
_refine_ls_wR_factor_gt 0.1612
_refine_ls_wR_factor_ref 0.1733
_reflns_Friedel_coverage 0.000
_reflns_number_gt 15129
_reflns_number_total 18503
_reflns_threshold_expression 'I > 2\s(I)'
_cod_data_source_file d5cc05805h2.cif
_cod_data_source_block ISA344
_cod_original_formula_sum 'C126.10 H154.90 Cl6.90 Cu14 O37.20 P8 Si16'
_cod_database_code 7135248
_shelx_shelxl_version_number 2019/2
_shelx_space_group_comment
;
The symmetry employed for this shelxl refinement is uniquely defined
by the following loop, which should always be used as a source of
symmetry information in preference to the above space-group names.
They are only intended as comments.
;
_shelx_estimated_absorpt_t_min 0.399
_shelx_estimated_absorpt_t_max 0.905
_platon_squeeze_void_probe_radius 1.20

loop_
_space_group_symop_operation_xyz
'x, y, z'
'-x, -y, -z'

loop_
_atom_site_label
_atom_site_type_symbol
_atom_site_fract_x
_atom_site_fract_y
_atom_site_fract_z
_atom_site_U_iso_or_equiv
_atom_site_adp_type
_atom_site_occupancy
_atom_site_site_symmetry_order
_atom_site_calc_flag
_atom_site_refinement_flags_posn
_atom_site_refinement_flags_adp
_atom_site_refinement_flags_occupancy
_atom_site_disorder_assembly
_atom_site_disorder_group
Cu1 Cu 0.16728(4) 0.36109(3) 1.01022(3) 0.03096(13) Uani 1 1 d . . . . .
Cu2 Cu 0.19036(4) 0.50430(3) 1.10855(3) 0.03387(14) Uani 1 1 d . . . . .
Cu3 Cu 0.09243(4) 0.64624(3) 1.13795(3) 0.03234(13) Uani 1 1 d . . . . .
Cu4 Cu 0.11805(4) 0.41943(3) 0.85692(3) 0.03364(14) Uani 1 1 d . . . . .
Cu5 Cu 0.11539(4) 0.58862(3) 0.88810(3) 0.03115(13) Uani 1 1 d . . . . .
Cu6 Cu 0.04328(4) 0.70540(3) 0.98505(3) 0.03153(13) Uani 1 1 d . . . . .
Si1 Si 0.10967(8) 0.17236(6) 0.97597(6) 0.0337(2) Uani 1 1 d . . . . .
Si2 Si 0.21842(9) 0.25734(7) 0.86746(6) 0.0360(2) Uani 1 1 d . . . . .
Si3 Si 0.04193(9) 0.25109(7) 0.76858(6) 0.0361(2) Uani 1 1 d . . . . .
Si4 Si -0.06649(8) 0.16589(6) 0.87661(6) 0.0346(2) Uani 1 1 d . . . . .
Si5 Si 0.29246(8) 0.50858(6) 0.95898(6) 0.0335(2) Uani 1 1 d . . . . .
Si6 Si 0.25146(8) 0.66246(6) 1.02866(6) 0.0337(2) Uani 1 1 d . . . . .
Si7 Si -0.04328(8) 0.49958(6) 0.76776(6) 0.0334(2) Uani 1 1 d . . . . .
Si8 Si -0.08250(8) 0.65404(6) 0.83708(6) 0.0313(2) Uani 1 1 d . . . . .
O1 O 0.1916(2) 0.18598(17) 0.91972(17) 0.0377(6) Uani 1 1 d . . . . .
O2 O 0.1534(2) 0.23879(18) 0.78919(17) 0.0401(6) Uani 1 1 d . . . . .
O3 O -0.0249(2) 0.17759(17) 0.79757(17) 0.0399(6) Uani 1 1 d . . . . .
O4 O 0.0119(2) 0.12824(16) 0.93089(17) 0.0364(6) Uani 1 1 d . . . . .
O5 O 0.0860(2) 0.25927(16) 1.01218(16) 0.0344(6) Uani 1 1 d . . . . .
O6 O 0.1933(2) 0.34253(17) 0.90642(16) 0.0347(6) Uani 1 1 d . . . . .
O7 O 0.0191(2) 0.33702(16) 0.80786(16) 0.0345(6) Uani 1 1 d . . . . .
O8 O -0.0882(2) 0.25315(16) 0.91348(16) 0.0341(6) Uani 1 1 d . . . . .
O9 O 0.2536(2) 0.46028(16) 1.02507(17) 0.0346(6) Uani 1 1 d . . . . .
O10 O 0.2093(2) 0.51149(16) 0.89422(17) 0.0357(6) Uani 1 1 d . . . . .
O11 O 0.3244(2) 0.60234(17) 0.99322(17) 0.0368(6) Uani 1 1 d . . . . .
O12 O 0.2098(2) 0.62024(16) 1.09706(16) 0.0354(6) Uani 1 1 d . . . . .
O13 O 0.1675(2) 0.67066(17) 0.96548(16) 0.0344(6) Uani 1 1 d . . . . .
O14 O 0.0619(2) 0.50757(16) 0.81023(16) 0.0347(6) Uani 1 1 d . . . . .
O15 O -0.1193(2) 0.45123(17) 0.81332(17) 0.0365(6) Uani 1 1 d . . . . .
O16 O -0.0756(2) 0.59222(16) 0.76363(16) 0.0348(6) Uani 1 1 d . . . . .
O17 O 0.0204(2) 0.66416(16) 0.88245(16) 0.0334(6) Uani 1 1 d . . . . .
O18 O -0.1611(2) 0.61112(16) 0.88431(15) 0.0330(6) Uani 1 1 d . . . . .
C1 C 0.1554(4) 0.1030(3) 1.0407(3) 0.0412(9) Uani 1 1 d . . . . .
H1A H 0.172849 0.054117 1.013576 0.062 Uiso 1 1 calc R U . . .
H1B H 0.106337 0.088069 1.072711 0.062 Uiso 1 1 calc R U . . .
H1C H 0.211218 0.130176 1.070174 0.062 Uiso 1 1 calc R U . . .
C2 C 0.3441(3) 0.2532(3) 0.8488(3) 0.0440(10) Uani 1 1 d . . . . .
H2A H 0.353261 0.199033 0.826681 0.066 Uiso 1 1 calc R U . . .
H2B H 0.384646 0.264700 0.894518 0.066 Uiso 1 1 calc R U . . .
H2C H 0.360899 0.293617 0.815181 0.066 Uiso 1 1 calc R U . . .
C3 C 0.0205(4) 0.2401(3) 0.6679(3) 0.0469(10) Uani 1 1 d . . . . .
H3A H 0.060165 0.282058 0.647494 0.070 Uiso 1 1 calc R U . . .
H3B H -0.046346 0.245857 0.653889 0.070 Uiso 1 1 calc R U . . .
H3C H 0.036173 0.186458 0.648986 0.070 Uiso 1 1 calc R U . . .
C4 C -0.1704(4) 0.0891(3) 0.8586(3) 0.0436(10) Uani 1 1 d . . . . .
H4A H -0.218621 0.109437 0.825713 0.065 Uiso 1 1 calc R U . . .
H4B H -0.196885 0.078754 0.904616 0.065 Uiso 1 1 calc R U . . .
H4C H -0.150545 0.038620 0.835848 0.065 Uiso 1 1 calc R U . . .
C5 C 0.3974(3) 0.4688(3) 0.9209(3) 0.0418(9) Uani 1 1 d . . . . .
H5A H 0.379010 0.415776 0.893923 0.063 Uiso 1 1 calc R U . . .
H5B H 0.445535 0.463152 0.960642 0.063 Uiso 1 1 calc R U . . .
H5C H 0.423258 0.506440 0.887841 0.063 Uiso 1 1 calc R U . . .
C6 C 0.3194(4) 0.7616(3) 1.0577(3) 0.0450(10) Uani 1 1 d . . . . .
H6A H 0.323429 0.793634 1.015669 0.068 Uiso 1 1 calc R U . . .
H6B H 0.383272 0.752787 1.077420 0.068 Uiso 1 1 calc R U . . .
H6C H 0.287298 0.790928 1.095323 0.068 Uiso 1 1 calc R U . . .
C7 C -0.0427(4) 0.4541(3) 0.6725(3) 0.0461(10) Uani 1 1 d . . . . .
H7A H -0.102394 0.461869 0.644821 0.069 Uiso 1 1 calc R U . . .
H7B H -0.035512 0.395992 0.672562 0.069 Uiso 1 1 calc R U . . .
H7C H 0.010218 0.480418 0.649734 0.069 Uiso 1 1 calc R U . . .
C8 C -0.1123(3) 0.7528(2) 0.8056(2) 0.0365(8) Uani 1 1 d . . . . .
H8A H -0.064644 0.772235 0.774113 0.055 Uiso 1 1 calc R U . . .
H8B H -0.113223 0.792365 0.847875 0.055 Uiso 1 1 calc R U . . .
H8C H -0.174721 0.745856 0.778172 0.055 Uiso 1 1 calc R U . . .
Cl1 Cl 0.01640(17) 0.43667(15) 0.97034(13) 0.0367(5) Uani 0.45 1 d . . P A 1
O22 O -0.0256(5) 0.6008(5) 1.0453(4) 0.0367(5) Uani 0.45 1 d . . P B 2
H22O H -0.013456 0.552662 1.023770 0.055 Uiso 0.45 1 d R U P B 2
O19 O -0.029(2) 0.5700(8) 1.004(2) 0.0367(5) Uani 0.05 1 d D . P C 3
O20 O -0.0587(17) 0.4379(11) 0.995(2) 0.0367(5) Uani 0.05 1 d D . P C 3
O21 O 0.0877(5) 0.4923(19) 1.000(2) 0.0367(5) Uani 0.05 1 d D . P C 3
C63 C 0.000000 0.500000 1.000000 0.0367(5) Uani 0.1 2 d DS . P C 3
Cu7 Cu 0.37159(4) 0.81928(3) 0.69213(3) 0.03287(13) Uani 1 1 d . . . . .
P1 P 0.48515(7) 0.87471(6) 0.78179(6) 0.0337(2) Uani 1 1 d . . . . .
P2 P 0.39623(8) 0.91257(6) 0.60928(6) 0.0367(2) Uani 1 1 d . . . . .
P3 P 0.41603(8) 0.69167(6) 0.66047(6) 0.0379(2) Uani 1 1 d . . . . .
P4 P 0.22358(7) 0.78045(6) 0.72601(6) 0.0323(2) Uani 1 1 d . . . . .
C9 C 0.5903(3) 0.9155(3) 0.7397(3) 0.0426(9) Uani 1 1 d . . . . .
H9A H 0.638786 0.939430 0.778679 0.051 Uiso 1 1 calc R U . . .
H9B H 0.617175 0.870415 0.712341 0.051 Uiso 1 1 calc R U . . .
C10 C 0.5685(3) 0.9803(3) 0.6876(3) 0.0443(10) Uani 1 1 d . . . . .
H10A H 0.525522 1.016768 0.710386 0.053 Uiso 1 1 calc R U . . .
H10B H 0.628241 1.013316 0.681872 0.053 Uiso 1 1 calc R U . . .
C11 C 0.5236(3) 0.9472(3) 0.6122(3) 0.0430(10) Uani 1 1 d . . . . .
H11A H 0.557895 0.901124 0.594330 0.052 Uiso 1 1 calc R U . . .
H11B H 0.531657 0.989901 0.578421 0.052 Uiso 1 1 calc R U . . .
C12 C 0.4607(3) 0.9587(2) 0.8458(2) 0.0367(8) Uani 1 1 d . . . . .
C13 C 0.5321(4) 1.0038(3) 0.8908(3) 0.0494(11) Uani 1 1 d . . . . .
H13 H 0.596049 0.992148 0.888479 0.059 Uiso 1 1 calc R U . . .
C14 C 0.5097(4) 1.0669(3) 0.9400(3) 0.0557(13) Uani 1 1 d . . . . .
H14 H 0.558522 1.097764 0.970956 0.067 Uiso 1 1 calc R U . . .
C15 C 0.4176(4) 1.0840(3) 0.9434(3) 0.0533(12) Uani 1 1 d . . . . .
H15 H 0.403017 1.127092 0.976569 0.064 Uiso 1 1 calc R U . . .
C16 C 0.3464(4) 1.0393(3) 0.8993(3) 0.0515(11) Uani 1 1 d . . . . .
H16 H 0.282551 1.051098 0.901802 0.062 Uiso 1 1 calc R U . . .
C17 C 0.3687(3) 0.9766(3) 0.8507(3) 0.0440(10) Uani 1 1 d . . . . .
H17 H 0.319288 0.945526 0.820399 0.053 Uiso 1 1 calc R U . . .
C18 C 0.5323(3) 0.8032(2) 0.8414(2) 0.0347(8) Uani 1 1 d . . . . .
C19 C 0.6225(3) 0.7772(3) 0.8385(3) 0.0434(10) Uani 1 1 d . . . . .
H19 H 0.664566 0.800312 0.806857 0.052 Uiso 1 1 calc R U . . .
C20 C 0.6513(4) 0.7179(3) 0.8814(3) 0.0490(11) Uani 1 1 d . . . . .
H20 H 0.712558 0.699943 0.878376 0.059 Uiso 1 1 calc R U . . .
C21 C 0.5912(3) 0.6846(3) 0.9289(3) 0.0427(9) Uani 1 1 d . . . . .
H21 H 0.611503 0.644254 0.958538 0.051 Uiso 1 1 calc R U . . .
C22 C 0.5014(3) 0.7103(3) 0.9328(3) 0.0419(9) Uani 1 1 d . . . . .
H22 H 0.459881 0.687489 0.964999 0.050 Uiso 1 1 calc R U . . .
C23 C 0.4726(3) 0.7694(3) 0.8896(3) 0.0406(9) Uani 1 1 d . . . . .
H23 H 0.411338 0.787302 0.892823 0.049 Uiso 1 1 calc R U . . .
C24 C 0.3448(3) 1.0088(3) 0.6258(2) 0.0385(9) Uani 1 1 d . . . . .
C25 C 0.2794(3) 1.0163(3) 0.6766(3) 0.0443(10) Uani 1 1 d . . . . .
H25 H 0.260562 0.970616 0.701379 0.053 Uiso 1 1 calc R U . . .
C26 C 0.2404(4) 1.0885(3) 0.6923(3) 0.0503(11) Uani 1 1 d . . . . .
H26 H 0.194728 1.091987 0.726936 0.060 Uiso 1 1 calc R U . . .
C27 C 0.2688(4) 1.1559(3) 0.6571(3) 0.0490(11) Uani 1 1 d . . . . .
H27 H 0.243729 1.206215 0.668315 0.059 Uiso 1 1 calc R U . . .
C28 C 0.3340(4) 1.1493(3) 0.6054(3) 0.0522(12) Uani 1 1 d . . . . .
H28 H 0.353061 1.195087 0.580829 0.063 Uiso 1 1 calc R U . . .
C29 C 0.3713(4) 1.0767(3) 0.5894(3) 0.0516(12) Uani 1 1 d . . . . .
H29 H 0.415277 1.072605 0.553500 0.062 Uiso 1 1 calc R U . . .
C30 C 0.3633(4) 0.8842(3) 0.5123(3) 0.0424(9) Uani 1 1 d . . . . .
C31 C 0.2826(4) 0.9091(3) 0.4760(3) 0.0447(10) Uani 1 1 d . . . . .
H31 H 0.246752 0.946583 0.500842 0.054 Uiso 1 1 calc R U . . .
C32 C 0.2536(4) 0.8804(3) 0.4047(3) 0.0558(12) Uani 1 1 d . . . . .
H32 H 0.197326 0.896697 0.381343 0.067 Uiso 1 1 calc R U . . .
C33 C 0.3077(5) 0.8271(3) 0.3670(3) 0.0614(14) Uani 1 1 d . . . . .
H33 H 0.288127 0.806978 0.318037 0.074 Uiso 1 1 calc R U . . .
C34 C 0.3894(5) 0.8039(4) 0.4011(3) 0.0635(15) Uani 1 1 d . . . . .
H34 H 0.427848 0.769954 0.374819 0.076 Uiso 1 1 calc R U . . .
C35 C 0.4159(4) 0.8302(3) 0.4739(3) 0.0533(12) Uani 1 1 d . . . . .
H35 H 0.470139 0.811193 0.497910 0.064 Uiso 1 1 calc R U . . .
C36 C 0.3716(4) 0.6208(3) 0.7246(3) 0.0464(10) Uani 1 1 d . . . . .
H36A H 0.391337 0.566365 0.710799 0.056 Uiso 1 1 calc R U . . .
H36B H 0.401372 0.638883 0.774249 0.056 Uiso 1 1 calc R U . . .
C37 C 0.2643(4) 0.6144(3) 0.7265(3) 0.0456(10) Uani 1 1 d . . . . .
H37A H 0.244416 0.563556 0.747704 0.055 Uiso 1 1 calc R U . . .
H37B H 0.234900 0.610312 0.675802 0.055 Uiso 1 1 calc R U . . .
C38 C 0.2259(3) 0.6851(3) 0.7700(3) 0.0404(9) Uani 1 1 d . . . . .
H38A H 0.264705 0.696307 0.817226 0.049 Uiso 1 1 calc R U . . .
H38B H 0.160564 0.667734 0.780704 0.049 Uiso 1 1 calc R U . . .
C39 C 0.5419(3) 0.6759(3) 0.6611(3) 0.0434(10) Uani 1 1 d . . . . .
C40 C 0.5865(4) 0.6245(3) 0.7053(3) 0.0502(11) Uani 1 1 d . . . . .
H40 H 0.551237 0.595445 0.737846 0.060 Uiso 1 1 calc R U . . .
C41 C 0.6820(4) 0.6151(4) 0.7025(3) 0.0580(13) Uani 1 1 d . . . . .
H41 H 0.711219 0.578902 0.732317 0.070 Uiso 1 1 calc R U . . .
C42 C 0.7348(4) 0.6578(4) 0.6568(3) 0.0571(13) Uani 1 1 d . . . . .
H42 H 0.800596 0.652218 0.656085 0.069 Uiso 1 1 calc R U . . .
C43 C 0.6913(4) 0.7093(4) 0.6118(4) 0.0605(14) Uani 1 1 d . . . . .
H43 H 0.726671 0.738062 0.579197 0.073 Uiso 1 1 calc R U . . .
C44 C 0.5960(4) 0.7180(3) 0.6151(3) 0.0534(12) Uani 1 1 d . . . . .
H44 H 0.566682 0.753942 0.584872 0.064 Uiso 1 1 calc R U . . .
C45 C 0.3685(4) 0.6384(3) 0.5725(3) 0.0461(10) Uani 1 1 d . . . . .
C46 C 0.4037(4) 0.5671(4) 0.5453(4) 0.0622(15) Uani 1 1 d . . . . .
H46 H 0.457190 0.547830 0.570208 0.075 Uiso 1 1 calc R U . . .
C47 C 0.3605(5) 0.5242(5) 0.4819(5) 0.081(2) Uani 1 1 d . . . . .
H47 H 0.383634 0.475246 0.463694 0.097 Uiso 1 1 calc R U . . .
C48 C 0.2847(6) 0.5530(6) 0.4460(5) 0.101(3) Uani 1 1 d . . . . .
H48 H 0.254744 0.523132 0.403075 0.121 Uiso 1 1 calc R U . . .
C49 C 0.2504(5) 0.6250(5) 0.4710(5) 0.081(2) Uani 1 1 d . . . . .
H49 H 0.198432 0.644862 0.444705 0.097 Uiso 1 1 calc R U . . .
C50 C 0.2923(4) 0.6672(3) 0.5341(3) 0.0556(12) Uani 1 1 d . . . . .
H50 H 0.269026 0.716382 0.551571 0.067 Uiso 1 1 calc R U . . .
C51 C 0.1318(3) 0.7574(3) 0.6502(2) 0.0374(8) Uani 1 1 d . . . . .
C52 C 0.1342(3) 0.8046(3) 0.5911(3) 0.0425(9) Uani 1 1 d . . . . .
H52 H 0.182379 0.847921 0.591980 0.051 Uiso 1 1 calc R U . . .
C53 C 0.0688(4) 0.7898(4) 0.5319(3) 0.0547(12) Uani 1 1 d . . . . .
H53 H 0.070985 0.823188 0.492686 0.066 Uiso 1 1 calc R U . . .
C54 C -0.0013(4) 0.7250(4) 0.5296(3) 0.0614(14) Uani 1 1 d . . . . .
H54 H -0.045763 0.713032 0.488175 0.074 Uiso 1 1 calc R U . . .
C55 C -0.0053(4) 0.6786(4) 0.5882(3) 0.0576(13) Uani 1 1 d . . . . .
H55 H -0.053330 0.635136 0.587015 0.069 Uiso 1 1 calc R U . . .
C56 C 0.0595(4) 0.6946(3) 0.6483(3) 0.0462(10) Uani 1 1 d . . . . .
H56 H 0.055113 0.662781 0.688447 0.055 Uiso 1 1 calc R U . . .
C57 C 0.1624(3) 0.8426(2) 0.7905(2) 0.0337(8) Uani 1 1 d . . . . .
C58 C 0.1119(3) 0.9055(3) 0.7657(3) 0.0384(9) Uani 1 1 d . . . . .
H58 H 0.105671 0.912818 0.715184 0.046 Uiso 1 1 calc R U . . .
C59 C 0.0713(3) 0.9567(3) 0.8144(3) 0.0443(10) Uani 1 1 d . . . . .
H59 H 0.038471 0.999715 0.797098 0.053 Uiso 1 1 calc R U . . .
C60 C 0.0777(4) 0.9461(3) 0.8874(3) 0.0470(11) Uani 1 1 d . . . . .
H60 H 0.048777 0.981195 0.920439 0.056 Uiso 1 1 calc R U . . .
C61 C 0.1266(4) 0.8841(3) 0.9126(3) 0.0462(10) Uani 1 1 d . . . . .
H61 H 0.131187 0.876592 0.963151 0.055 Uiso 1 1 calc R U . . .
C62 C 0.1688(3) 0.8327(3) 0.8645(2) 0.0393(9) Uani 1 1 d . . . . .
H62 H 0.202466 0.790476 0.882387 0.047 Uiso 1 1 calc R U . . .
Cl2 Cl 0.83504(13) 0.92638(12) 0.68300(11) 0.0764(4) Uani 1 1 d . . . . .
Cl3 Cl 0.84004(14) 0.89107(10) 0.52731(10) 0.0766(4) Uani 1 1 d . . . . .
Cl4 Cl 0.98927(12) 0.99752(10) 0.60887(10) 0.0728(4) Uani 1 1 d . . . . .
C64 C 0.9080(4) 0.9118(4) 0.6123(4) 0.0606(14) Uani 1 1 d . . . . .
H64 H 0.944465 0.864257 0.621209 0.073 Uiso 1 1 calc R U . . .

loop_
_atom_site_aniso_label
_atom_site_aniso_U_11
_atom_site_aniso_U_22
_atom_site_aniso_U_33
_atom_site_aniso_U_23
_atom_site_aniso_U_13
_atom_site_aniso_U_12
Cu1 0.0350(3) 0.0224(3) 0.0367(3) 0.0070(2) 0.0068(2) 0.0023(2)
Cu2 0.0364(3) 0.0224(3) 0.0443(3) 0.0070(2) 0.0088(2) 0.0027(2)
Cu3 0.0361(3) 0.0226(3) 0.0397(3) 0.0075(2) 0.0069(2) 0.0030(2)
Cu4 0.0378(3) 0.0237(3) 0.0403(3) 0.0067(2) 0.0033(2) 0.0041(2)
Cu5 0.0347(3) 0.0226(3) 0.0378(3) 0.0074(2) 0.0080(2) 0.0032(2)
Cu6 0.0354(3) 0.0238(3) 0.0361(3) 0.0050(2) 0.0046(2) 0.0036(2)
Si1 0.0409(6) 0.0231(5) 0.0384(5) 0.0062(4) 0.0062(4) 0.0051(4)
Si2 0.0414(6) 0.0277(5) 0.0414(6) 0.0065(4) 0.0099(5) 0.0083(4)
Si3 0.0481(6) 0.0263(5) 0.0351(5) 0.0042(4) 0.0071(5) 0.0056(4)
Si4 0.0434(6) 0.0216(5) 0.0389(5) 0.0043(4) 0.0041(4) 0.0013(4)
Si5 0.0319(5) 0.0268(5) 0.0433(6) 0.0083(4) 0.0082(4) 0.0016(4)
Si6 0.0336(5) 0.0241(5) 0.0440(6) 0.0077(4) 0.0055(4) -0.0003(4)
Si7 0.0398(5) 0.0249(5) 0.0364(5) 0.0065(4) 0.0044(4) 0.0041(4)
Si8 0.0357(5) 0.0239(5) 0.0357(5) 0.0080(4) 0.0052(4) 0.0035(4)
O1 0.0436(16) 0.0255(13) 0.0471(16) 0.0074(11) 0.0124(13) 0.0095(11)
O2 0.0507(17) 0.0328(14) 0.0393(15) 0.0030(12) 0.0118(13) 0.0106(12)
O3 0.0550(18) 0.0255(13) 0.0389(15) 0.0022(11) 0.0039(13) 0.0030(12)
O4 0.0443(16) 0.0228(12) 0.0428(15) 0.0065(11) 0.0048(12) 0.0026(11)
O5 0.0370(14) 0.0243(12) 0.0427(15) 0.0041(11) 0.0069(12) 0.0032(10)
O6 0.0389(14) 0.0273(13) 0.0400(14) 0.0084(11) 0.0076(12) 0.0063(11)
O7 0.0413(15) 0.0263(13) 0.0369(14) 0.0056(11) 0.0070(11) 0.0032(11)
O8 0.0404(15) 0.0232(12) 0.0388(14) 0.0053(10) 0.0037(11) 0.0012(10)
O9 0.0353(14) 0.0244(12) 0.0451(15) 0.0070(11) 0.0060(12) 0.0018(10)
O10 0.0389(15) 0.0247(12) 0.0449(15) 0.0076(11) 0.0069(12) 0.0034(11)
O11 0.0312(14) 0.0291(13) 0.0508(17) 0.0081(12) 0.0075(12) -0.0011(11)
O12 0.0370(14) 0.0265(13) 0.0431(15) 0.0074(11) 0.0045(12) 0.0009(11)
O13 0.0345(14) 0.0278(13) 0.0422(15) 0.0066(11) 0.0058(11) 0.0036(10)
O14 0.0400(15) 0.0247(12) 0.0402(14) 0.0059(11) 0.0042(12) 0.0038(11)
O15 0.0406(15) 0.0258(13) 0.0440(15) 0.0063(11) 0.0060(12) 0.0034(11)
O16 0.0426(15) 0.0260(13) 0.0370(14) 0.0090(11) 0.0030(12) 0.0053(11)
O17 0.0379(14) 0.0243(12) 0.0392(14) 0.0059(10) 0.0075(11) 0.0035(10)
O18 0.0389(14) 0.0244(12) 0.0368(14) 0.0080(10) 0.0048(11) 0.0034(10)
C1 0.050(2) 0.032(2) 0.043(2) 0.0074(17) 0.0051(19) 0.0080(17)
C2 0.047(2) 0.034(2) 0.054(3) 0.0087(18) 0.015(2) 0.0111(18)
C3 0.065(3) 0.036(2) 0.040(2) 0.0022(18) 0.006(2) 0.008(2)
C4 0.051(3) 0.0277(19) 0.051(2) 0.0046(17) 0.002(2) -0.0013(17)
C5 0.037(2) 0.038(2) 0.053(2) 0.0091(18) 0.0128(18) 0.0051(17)
C6 0.047(2) 0.030(2) 0.058(3) 0.0079(18) 0.004(2) -0.0008(17)
C7 0.062(3) 0.037(2) 0.040(2) 0.0004(17) 0.003(2) 0.010(2)
C8 0.044(2) 0.0274(18) 0.040(2) 0.0099(15) 0.0047(17) 0.0062(15)
Cl1 0.0404(10) 0.0331(12) 0.0370(11) 0.0093(9) 0.0042(8) -0.0011(9)
O22 0.0404(10) 0.0331(12) 0.0370(11) 0.0093(9) 0.0042(8) -0.0011(9)
O19 0.0404(10) 0.0331(12) 0.0370(11) 0.0093(9) 0.0042(8) -0.0011(9)
O20 0.0404(10) 0.0331(12) 0.0370(11) 0.0093(9) 0.0042(8) -0.0011(9)
O21 0.0404(10) 0.0331(12) 0.0370(11) 0.0093(9) 0.0042(8) -0.0011(9)
C63 0.0404(10) 0.0331(12) 0.0370(11) 0.0093(9) 0.0042(8) -0.0011(9)
Cu7 0.0338(3) 0.0263(3) 0.0403(3) 0.0084(2) 0.0078(2) 0.0034(2)
P1 0.0316(5) 0.0278(4) 0.0432(5) 0.0081(4) 0.0064(4) 0.0029(4)
P2 0.0397(5) 0.0295(5) 0.0442(5) 0.0120(4) 0.0123(4) 0.0056(4)
P3 0.0386(5) 0.0277(5) 0.0491(6) 0.0058(4) 0.0087(4) 0.0058(4)
P4 0.0337(5) 0.0280(4) 0.0365(5) 0.0088(4) 0.0062(4) 0.0026(4)
C9 0.036(2) 0.038(2) 0.056(3) 0.0137(19) 0.0120(19) 0.0043(17)
C10 0.039(2) 0.036(2) 0.059(3) 0.0152(19) 0.009(2) -0.0032(17)
C11 0.043(2) 0.038(2) 0.052(3) 0.0145(19) 0.0163(19) 0.0036(17)
C12 0.039(2) 0.0266(18) 0.045(2) 0.0074(16) 0.0060(17) -0.0001(15)
C13 0.042(2) 0.044(2) 0.060(3) 0.002(2) 0.006(2) -0.0066(19)
C14 0.061(3) 0.037(2) 0.063(3) -0.002(2) 0.001(2) -0.015(2)
C15 0.073(3) 0.028(2) 0.059(3) 0.0003(19) 0.007(3) 0.007(2)
C16 0.051(3) 0.042(2) 0.062(3) -0.001(2) 0.003(2) 0.014(2)
C17 0.038(2) 0.036(2) 0.057(3) -0.0001(19) 0.0004(19) 0.0054(17)
C18 0.0304(18) 0.0297(18) 0.044(2) 0.0051(16) 0.0038(16) 0.0014(14)
C19 0.036(2) 0.047(2) 0.051(2) 0.019(2) 0.0090(18) 0.0090(18)
C20 0.045(2) 0.051(3) 0.057(3) 0.018(2) 0.010(2) 0.016(2)
C21 0.044(2) 0.038(2) 0.049(2) 0.0123(18) 0.0059(19) 0.0116(18)
C22 0.038(2) 0.036(2) 0.054(3) 0.0151(18) 0.0069(19) 0.0018(17)
C23 0.033(2) 0.038(2) 0.051(2) 0.0107(18) 0.0059(17) 0.0027(16)
C24 0.042(2) 0.032(2) 0.044(2) 0.0092(16) 0.0099(17) 0.0064(16)
C25 0.044(2) 0.035(2) 0.057(3) 0.0082(19) 0.016(2) 0.0055(18)
C26 0.057(3) 0.040(2) 0.057(3) 0.010(2) 0.018(2) 0.007(2)
C27 0.057(3) 0.037(2) 0.055(3) 0.006(2) 0.012(2) 0.010(2)
C28 0.067(3) 0.038(2) 0.056(3) 0.015(2) 0.018(2) 0.010(2)
C29 0.065(3) 0.037(2) 0.058(3) 0.018(2) 0.024(2) 0.011(2)
C30 0.051(2) 0.030(2) 0.048(2) 0.0121(17) 0.010(2) 0.0011(17)
C31 0.050(3) 0.041(2) 0.045(2) 0.0147(19) 0.009(2) 0.0069(19)
C32 0.061(3) 0.052(3) 0.056(3) 0.021(2) 0.007(2) 0.000(2)
C33 0.087(4) 0.048(3) 0.048(3) 0.007(2) 0.008(3) -0.003(3)
C34 0.085(4) 0.046(3) 0.061(3) 0.000(2) 0.017(3) 0.010(3)
C35 0.058(3) 0.047(3) 0.057(3) 0.004(2) 0.009(2) 0.010(2)
C36 0.052(3) 0.029(2) 0.062(3) 0.0125(19) 0.012(2) 0.0099(18)
C37 0.052(3) 0.0259(19) 0.062(3) 0.0129(18) 0.018(2) 0.0019(17)
C38 0.042(2) 0.034(2) 0.047(2) 0.0091(17) 0.0105(18) 0.0058(17)
C39 0.043(2) 0.031(2) 0.056(3) -0.0017(18) 0.005(2) 0.0073(17)
C40 0.047(3) 0.043(2) 0.061(3) 0.004(2) 0.002(2) 0.010(2)
C41 0.053(3) 0.053(3) 0.067(3) -0.002(3) -0.006(3) 0.017(2)
C42 0.040(2) 0.058(3) 0.072(3) -0.009(3) 0.001(2) 0.014(2)
C43 0.047(3) 0.056(3) 0.081(4) 0.006(3) 0.018(3) 0.005(2)
C44 0.046(3) 0.048(3) 0.070(3) 0.015(2) 0.012(2) 0.006(2)
C45 0.045(2) 0.038(2) 0.054(3) -0.0019(19) 0.009(2) -0.0007(18)
C46 0.051(3) 0.054(3) 0.078(4) -0.016(3) 0.004(3) 0.008(2)
C47 0.062(4) 0.068(4) 0.106(6) -0.037(4) -0.005(4) 0.018(3)
C48 0.067(4) 0.105(6) 0.115(7) -0.064(5) -0.022(4) 0.020(4)
C49 0.060(4) 0.082(5) 0.093(5) -0.031(4) -0.017(3) 0.020(3)
C50 0.055(3) 0.048(3) 0.063(3) -0.008(2) 0.003(2) 0.009(2)
C51 0.036(2) 0.038(2) 0.038(2) 0.0057(16) 0.0069(16) 0.0000(16)
C52 0.038(2) 0.048(2) 0.042(2) 0.0118(19) 0.0054(17) -0.0023(18)
C53 0.051(3) 0.075(4) 0.040(2) 0.015(2) 0.009(2) -0.001(2)
C54 0.049(3) 0.084(4) 0.047(3) 0.004(3) -0.004(2) -0.010(3)
C55 0.048(3) 0.065(3) 0.057(3) 0.004(2) 0.007(2) -0.014(2)
C56 0.044(2) 0.048(3) 0.046(2) 0.0040(19) 0.0070(19) -0.0072(19)
C57 0.0355(19) 0.0274(18) 0.039(2) 0.0096(15) 0.0048(15) -0.0007(14)
C58 0.039(2) 0.034(2) 0.044(2) 0.0089(17) 0.0066(17) 0.0035(16)
C59 0.039(2) 0.033(2) 0.063(3) 0.0052(19) 0.014(2) 0.0043(17)
C60 0.051(3) 0.031(2) 0.060(3) -0.0026(19) 0.021(2) -0.0001(18)
C61 0.064(3) 0.032(2) 0.041(2) 0.0016(17) 0.011(2) -0.0054(19)
C62 0.051(2) 0.0296(19) 0.039(2) 0.0066(16) 0.0080(18) 0.0034(17)
Cl2 0.0695(9) 0.0794(10) 0.0855(11) 0.0250(8) 0.0117(8) 0.0146(8)
Cl3 0.0816(10) 0.0644(9) 0.0808(10) 0.0175(8) -0.0207(8) 0.0045(7)
Cl4 0.0698(9) 0.0607(8) 0.0867(10) 0.0266(7) -0.0080(8) -0.0056(7)
C64 0.051(3) 0.052(3) 0.080(4) 0.023(3) -0.006(3) 0.005(2)

loop_
_atom_type_symbol
_atom_type_description
_atom_type_scat_dispersion_real
_atom_type_scat_dispersion_imag
_atom_type_scat_source
C C 0.0181 0.0091 'International Tables Vol C Tables 4.2.6.8 and 6.1.1.4'
H H 0.0000 0.0000 'International Tables Vol C Tables 4.2.6.8 and 6.1.1.4'
O O 0.0492 0.0322 'International Tables Vol C Tables 4.2.6.8 and 6.1.1.4'
Si Si 0.2541 0.3302 'International Tables Vol C Tables 4.2.6.8 and 6.1.1.4'
P P 0.2955 0.4335 'International Tables Vol C Tables 4.2.6.8 and 6.1.1.4'
Cu Cu -1.9646 0.5888 'International Tables Vol C Tables 4.2.6.8 and 6.1.1.4'
Cl Cl 0.3639 0.7018 'International Tables Vol C Tables 4.2.6.8 and 6.1.1.4'

loop_
_geom_angle_atom_site_label_1
_geom_angle_atom_site_label_2
_geom_angle_atom_site_label_3
_geom_angle
_geom_angle_site_symmetry_1
_geom_angle_site_symmetry_3
_geom_angle_publ_flag
O9 Cu1 O5 170.66(13) . . ?
O9 Cu1 O18 79.83(12) . 2_567 ?
O5 Cu1 O18 91.78(12) . 2_567 ?
O9 Cu1 O6 92.15(12) . . ?
O5 Cu1 O6 95.91(12) . . ?
O18 Cu1 O6 171.09(13) 2_567 . ?
O9 Cu1 O22 105.5(2) . 2_567 ?
O5 Cu1 O22 80.5(2) . 2_567 ?
O18 Cu1 O22 105.0(2) 2_567 2_567 ?
O6 Cu1 O22 80.8(2) . 2_567 ?
O9 Cu1 O19 94.5(6) . 2_567 ?
O5 Cu1 O19 88.8(7) . 2_567 ?
O18 Cu1 O19 85.2(10) 2_567 2_567 ?
O6 Cu1 O19 99.4(10) . 2_567 ?
O9 Cu1 Cl1 94.47(10) . . ?
O5 Cu1 Cl1 90.26(10) . . ?
O18 Cu1 Cl1 94.58(10) 2_567 . ?
O6 Cu1 Cl1 89.90(10) . . ?
O9 Cu1 Cu2 43.55(9) . . ?
O5 Cu1 Cu2 130.44(9) . . ?
O18 Cu1 Cu2 42.99(8) 2_567 . ?
O6 Cu1 Cu2 131.30(8) . . ?
O22 Cu1 Cu2 91.7(2) 2_567 . ?
O19 Cu1 Cu2 71.6(8) 2_567 . ?
Cl1 Cu1 Cu2 77.58(6) . . ?
O18 Cu2 O12 175.39(13) 2_567 . ?
O18 Cu2 O15 99.99(12) 2_567 2_567 ?
O12 Cu2 O15 79.21(12) . 2_567 ?
O18 Cu2 O9 80.31(12) 2_567 . ?
O12 Cu2 O9 100.15(12) . . ?
O15 Cu2 O9 175.81(13) 2_567 . ?
O18 Cu2 O21 88.6(8) 2_567 . ?
O12 Cu2 O21 87.3(8) . . ?
O15 Cu2 O21 106.6(6) 2_567 . ?
O9 Cu2 O21 69.2(5) . . ?
O18 Cu2 Cu1 43.79(8) 2_567 . ?
O12 Cu2 Cu1 134.39(9) . . ?
O15 Cu2 Cu1 134.93(9) 2_567 . ?
O9 Cu2 Cu1 43.30(8) . . ?
O21 Cu2 Cu1 57.8(7) . . ?
O18 Cu2 Cu3 134.51(9) 2_567 . ?
O12 Cu2 Cu3 42.62(9) . . ?
O15 Cu2 Cu3 43.09(8) 2_567 . ?
O9 Cu2 Cu3 134.40(9) . . ?
O21 Cu2 Cu3 81.6(7) . . ?
Cu1 Cu2 Cu3 137.91(3) . . ?
O12 Cu3 O15 78.99(12) . 2_567 ?
O12 Cu3 O7 170.94(12) . 2_567 ?
O15 Cu3 O7 92.73(12) 2_567 2_567 ?
O12 Cu3 O8 92.17(12) . 2_567 ?
O15 Cu3 O8 170.43(13) 2_567 2_567 ?
O7 Cu3 O8 95.85(12) 2_567 2_567 ?
O12 Cu3 O22 104.3(2) . . ?
O15 Cu3 O22 104.8(2) 2_567 . ?
O7 Cu3 O22 81.2(2) 2_567 . ?
O8 Cu3 O22 80.8(2) 2_567 . ?
O12 Cu3 Cl1 93.65(11) . 2_567 ?
O15 Cu3 Cl1 93.56(11) 2_567 2_567 ?
O7 Cu3 Cl1 90.49(10) 2_567 2_567 ?
O8 Cu3 Cl1 90.61(10) 2_567 2_567 ?
O12 Cu3 Cu2 42.68(8) . . ?
O15 Cu3 Cu2 42.77(9) 2_567 . ?
O7 Cu3 Cu2 131.20(8) 2_567 . ?
O8 Cu3 Cu2 130.58(9) 2_567 . ?
O22 Cu3 Cu2 91.1(2) . . ?
Cl1 Cu3 Cu2 76.84(6) 2_567 . ?
O14 Cu4 O10 79.30(12) . . ?
O14 Cu4 O6 170.81(13) . . ?
O10 Cu4 O6 91.93(12) . . ?
O14 Cu4 O7 92.37(12) . . ?
O10 Cu4 O7 171.31(12) . . ?
O6 Cu4 O7 96.25(12) . . ?
O14 Cu4 O22 103.6(2) . 2_567 ?
O10 Cu4 O22 103.8(2) . 2_567 ?
O6 Cu4 O22 81.0(2) . 2_567 ?
O7 Cu4 O22 80.4(2) . 2_567 ?
O14 Cu4 Cl1 92.61(10) . . ?
O10 Cu4 Cl1 92.91(10) . . ?
O6 Cu4 Cl1 90.58(10) . . ?
O7 Cu4 Cl1 89.93(10) . . ?
O14 Cu4 Cu5 43.45(9) . . ?
O10 Cu4 Cu5 43.03(9) . . ?
O6 Cu4 Cu5 129.79(9) . . ?
O7 Cu4 Cu5 130.54(9) . . ?
O22 Cu4 Cu5 89.0(2) 2_567 . ?
Cl1 Cu4 Cu5 74.70(6) . . ?
O17 Cu5 O10 179.08(12) . . ?
O17 Cu5 O13 79.83(12) . . ?
O10 Cu5 O13 100.56(13) . . ?
O17 Cu5 O14 99.35(12) . . ?
O10 Cu5 O14 80.27(13) . . ?
O13 Cu5 O14 179.17(12) . . ?
O17 Cu5 O20 85.8(8) . 2_567 ?
O10 Cu5 O20 93.6(8) . 2_567 ?
O13 Cu5 O20 67.9(4) . 2_567 ?
O14 Cu5 O20 112.2(4) . 2_567 ?
O17 Cu5 Cu4 135.42(9) . . ?
O10 Cu5 Cu4 43.85(9) . . ?
O13 Cu5 Cu4 137.05(9) . . ?
O14 Cu5 Cu4 43.73(8) . . ?
O20 Cu5 Cu4 88.2(5) 2_567 . ?
O17 Cu5 Cu6 43.26(9) . . ?
O10 Cu5 Cu6 136.70(10) . . ?
O13 Cu5 Cu6 43.40(9) . . ?
O14 Cu5 Cu6 135.93(9) . . ?
O20 Cu5 Cu6 55.1(6) 2_567 . ?
Cu4 Cu5 Cu6 141.83(3) . . ?
O17 Cu6 O13 78.87(12) . . ?
O17 Cu6 O8 170.80(13) . 2_567 ?
O13 Cu6 O8 92.24(13) . 2_567 ?
O17 Cu6 O5 92.55(12) . 2_567 ?
O13 Cu6 O5 170.88(13) . 2_567 ?
O8 Cu6 O5 96.20(12) 2_567 2_567 ?
O17 Cu6 O22 103.1(2) . . ?
O13 Cu6 O22 104.0(2) . . ?
O8 Cu6 O22 81.1(2) 2_567 . ?
O5 Cu6 O22 80.8(2) 2_567 . ?
O17 Cu6 Cl1 92.38(10) . 2_567 ?
O13 Cu6 Cl1 93.26(10) . 2_567 ?
O8 Cu6 Cl1 90.43(10) 2_567 2_567 ?
O5 Cu6 Cl1 90.14(10) 2_567 2_567 ?
O17 Cu6 Cu5 42.46(8) . . ?
O13 Cu6 Cu5 43.10(9) . . ?
O8 Cu6 Cu5 130.43(9) 2_567 . ?
O5 Cu6 Cu5 130.33(9) 2_567 . ?
O22 Cu6 Cu5 89.5(2) . . ?
Cl1 Cu6 Cu5 75.50(6) 2_567 . ?
O5 Si1 O1 109.32(15) . . ?
O5 Si1 O4 107.64(16) . . ?
O1 Si1 O4 109.74(17) . . ?
O5 Si1 C1 115.40(19) . . ?
O1 Si1 C1 105.83(19) . . ?
O4 Si1 C1 108.84(19) . . ?
O6 Si2 O1 108.44(16) . . ?
O6 Si2 O2 108.51(16) . . ?
O1 Si2 O2 108.95(18) . . ?
O6 Si2 C2 115.1(2) . . ?
O1 Si2 C2 108.00(19) . . ?
O2 Si2 C2 107.7(2) . . ?
O7 Si3 O2 108.61(17) . . ?
O7 Si3 O3 109.57(16) . . ?
O2 Si3 O3 109.61(17) . . ?
O7 Si3 C3 115.23(19) . . ?
O2 Si3 C3 107.6(2) . . ?
O3 Si3 C3 106.1(2) . . ?
O8 Si4 O4 108.63(16) . . ?
O8 Si4 O3 109.07(15) . . ?
O4 Si4 O3 110.09(17) . . ?
O8 Si4 C4 115.4(2) . . ?
O4 Si4 C4 107.27(19) . . ?
O3 Si4 C4 106.3(2) . . ?
O10 Si5 O9 111.06(16) . . ?
O10 Si5 O11 107.64(16) . . ?
O9 Si5 O11 106.53(16) . . ?
O10 Si5 C5 109.8(2) . . ?
O9 Si5 C5 114.40(19) . . ?
O11 Si5 C5 107.04(19) . . ?
O12 Si6 O13 110.94(16) . . ?
O12 Si6 O11 107.47(16) . . ?
O13 Si6 O11 107.09(16) . . ?
O12 Si6 C6 112.0(2) . . ?
O13 Si6 C6 111.49(19) . . ?
O11 Si6 C6 107.6(2) . . ?
O14 Si7 O15 110.94(16) . . ?
O14 Si7 O16 107.27(16) . . ?
O15 Si7 O16 107.03(16) . . ?
O14 Si7 C7 111.3(2) . . ?
O15 Si7 C7 112.8(2) . . ?
O16 Si7 C7 107.20(19) . . ?
O17 Si8 O18 110.27(15) . . ?
O17 Si8 O16 107.41(16) . . ?
O18 Si8 O16 107.08(15) . . ?
O17 Si8 C8 110.26(18) . . ?
O18 Si8 C8 114.49(18) . . ?
O16 Si8 C8 107.00(17) . . ?
Si2 O1 Si1 133.46(18) . . ?
Si3 O2 Si2 130.13(19) . . ?
Si3 O3 Si4 132.16(19) . . ?
Si4 O4 Si1 129.88(18) . . ?
Si1 O5 Cu1 124.10(17) . . ?
Si1 O5 Cu6 124.37(17) . 2_567 ?
Cu1 O5 Cu6 104.01(12) . 2_567 ?
Si2 O6 Cu4 123.74(18) . . ?
Si2 O6 Cu1 124.86(16) . . ?
Cu4 O6 Cu1 103.88(13) . . ?
Si3 O7 Cu3 124.86(17) . 2_567 ?
Si3 O7 Cu4 123.52(18) . . ?
Cu3 O7 Cu4 103.76(13) 2_567 . ?
Si4 O8 Cu6 123.46(17) . 2_567 ?
Si4 O8 Cu3 125.01(17) . 2_567 ?
Cu6 O8 Cu3 103.25(12) 2_567 2_567 ?
Si5 O9 Cu1 123.74(18) . . ?
Si5 O9 Cu2 127.65(16) . . ?
Cu1 O9 Cu2 93.15(12) . . ?
Si5 O10 Cu5 127.43(18) . . ?
Si5 O10 Cu4 124.47(16) . . ?
Cu5 O10 Cu4 93.12(13) . . ?
Si6 O11 Si5 123.58(18) . . ?
Si6 O12 Cu3 123.85(17) . . ?
Si6 O12 Cu2 127.34(18) . . ?
Cu3 O12 Cu2 94.70(12) . . ?
Si6 O13 Cu5 127.31(16) . . ?
Si6 O13 Cu6 123.84(17) . . ?
Cu5 O13 Cu6 93.50(13) . . ?
Si7 O14 Cu5 127.94(17) . . ?
Si7 O14 Cu4 124.26(16) . . ?
Cu5 O14 Cu4 92.82(13) . . ?
Si7 O15 Cu2 127.87(17) . 2_567 ?
Si7 O15 Cu3 123.19(17) . 2_567 ?
Cu2 O15 Cu3 94.14(13) 2_567 2_567 ?
Si8 O16 Si7 122.44(18) . . ?
Si8 O17 Cu5 129.43(17) . . ?
Si8 O17 Cu6 124.17(17) . . ?
Cu5 O17 Cu6 94.28(13) . . ?
Si8 O18 Cu2 127.62(17) . 2_567 ?
Si8 O18 Cu1 123.44(17) . 2_567 ?
Cu2 O18 Cu1 93.22(12) 2_567 2_567 ?
Si1 C1 H1A 109.5 . . ?
Si1 C1 H1B 109.5 . . ?
H1A C1 H1B 109.5 . . ?
Si1 C1 H1C 109.5 . . ?
H1A C1 H1C 109.5 . . ?
H1B C1 H1C 109.5 . . ?
Si2 C2 H2A 109.5 . . ?
Si2 C2 H2B 109.5 . . ?
H2A C2 H2B 109.5 . . ?
Si2 C2 H2C 109.5 . . ?
H2A C2 H2C 109.5 . . ?
H2B C2 H2C 109.5 . . ?
Si3 C3 H3A 109.5 . . ?
Si3 C3 H3B 109.5 . . ?
H3A C3 H3B 109.5 . . ?
Si3 C3 H3C 109.5 . . ?
H3A C3 H3C 109.5 . . ?
H3B C3 H3C 109.5 . . ?
Si4 C4 H4A 109.5 . . ?
Si4 C4 H4B 109.5 . . ?
H4A C4 H4B 109.5 . . ?
Si4 C4 H4C 109.5 . . ?
H4A C4 H4C 109.5 . . ?
H4B C4 H4C 109.5 . . ?
Si5 C5 H5A 109.5 . . ?
Si5 C5 H5B 109.5 . . ?
H5A C5 H5B 109.5 . . ?
Si5 C5 H5C 109.5 . . ?
H5A C5 H5C 109.5 . . ?
H5B C5 H5C 109.5 . . ?
Si6 C6 H6A 109.5 . . ?
Si6 C6 H6B 109.5 . . ?
H6A C6 H6B 109.5 . . ?
Si6 C6 H6C 109.5 . . ?
H6A C6 H6C 109.5 . . ?
H6B C6 H6C 109.5 . . ?
Si7 C7 H7A 109.5 . . ?
Si7 C7 H7B 109.5 . . ?
H7A C7 H7B 109.5 . . ?
Si7 C7 H7C 109.5 . . ?
H7A C7 H7C 109.5 . . ?
H7B C7 H7C 109.5 . . ?
Si8 C8 H8A 109.5 . . ?
Si8 C8 H8B 109.5 . . ?
H8A C8 H8B 109.5 . . ?
Si8 C8 H8C 109.5 . . ?
H8A C8 H8C 109.5 . . ?
H8B C8 H8C 109.5 . . ?
Cu4 Cl1 Cu1 71.84(7) . . ?
Cu3 O22 Cu6 83.9(2) . . ?
Cu3 O22 H22O 110.2 . . ?
Cu6 O22 H22O 109.8 . . ?
C63 O21 Cu2 123(2) . . ?
O20 C63 O21 120.1(3) . . ?
O20 C63 O19 120.0(3) . . ?
O21 C63 O19 119.9(3) . . ?
P2 Cu7 P1 97.91(4) . . ?
P2 Cu7 P4 122.58(4) . . ?
P1 Cu7 P4 117.90(4) . . ?
P2 Cu7 P3 115.71(5) . . ?
P1 Cu7 P3 104.54(5) . . ?
P4 Cu7 P3 97.82(4) . . ?
C18 P1 C12 103.0(2) . . ?
C18 P1 C9 103.4(2) . . ?
C12 P1 C9 103.5(2) . . ?
C18 P1 Cu7 115.10(14) . . ?
C12 P1 Cu7 120.46(15) . . ?
C9 P1 Cu7 109.48(17) . . ?
C24 P2 C30 103.3(2) . . ?
C24 P2 C11 101.3(2) . . ?
C30 P2 C11 103.2(2) . . ?
C24 P2 Cu7 116.55(15) . . ?
C30 P2 Cu7 119.86(14) . . ?
C11 P2 Cu7 110.38(15) . . ?
C39 P3 C45 101.7(2) . . ?
C39 P3 C36 103.5(2) . . ?
C45 P3 C36 101.2(2) . . ?
C39 P3 Cu7 119.65(15) . . ?
C45 P3 Cu7 118.91(17) . . ?
C36 P3 Cu7 109.42(16) . . ?
C51 P4 C57 101.3(2) . . ?
C51 P4 C38 104.1(2) . . ?
C57 P4 C38 101.55(19) . . ?
C51 P4 Cu7 114.66(14) . . ?
C57 P4 Cu7 123.12(13) . . ?
C38 P4 Cu7 109.94(15) . . ?
C10 C9 P1 113.2(3) . . ?
C10 C9 H9A 108.9 . . ?
P1 C9 H9A 108.9 . . ?
C10 C9 H9B 108.9 . . ?
P1 C9 H9B 108.9 . . ?
H9A C9 H9B 107.7 . . ?
C11 C10 C9 114.9(4) . . ?
C11 C10 H10A 108.5 . . ?
C9 C10 H10A 108.5 . . ?
C11 C10 H10B 108.5 . . ?
C9 C10 H10B 108.5 . . ?
H10A C10 H10B 107.5 . . ?
C10 C11 P2 114.3(3) . . ?
C10 C11 H11A 108.7 . . ?
P2 C11 H11A 108.7 . . ?
C10 C11 H11B 108.7 . . ?
P2 C11 H11B 108.7 . . ?
H11A C11 H11B 107.6 . . ?
C17 C12 C13 118.9(4) . . ?
C17 C12 P1 119.3(3) . . ?
C13 C12 P1 121.8(4) . . ?
C12 C13 C14 119.7(5) . . ?
C12 C13 H13 120.1 . . ?
C14 C13 H13 120.1 . . ?
C15 C14 C13 120.3(5) . . ?
C15 C14 H14 119.8 . . ?
C13 C14 H14 119.8 . . ?
C14 C15 C16 120.3(5) . . ?
C14 C15 H15 119.9 . . ?
C16 C15 H15 119.9 . . ?
C15 C16 C17 119.4(5) . . ?
C15 C16 H16 120.3 . . ?
C17 C16 H16 120.3 . . ?
C12 C17 C16 121.4(5) . . ?
C12 C17 H17 119.3 . . ?
C16 C17 H17 119.3 . . ?
C19 C18 C23 118.6(4) . . ?
C19 C18 P1 123.3(3) . . ?
C23 C18 P1 118.0(3) . . ?
C20 C19 C18 120.4(4) . . ?
C20 C19 H19 119.8 . . ?
C18 C19 H19 119.8 . . ?
C19 C20 C21 120.5(4) . . ?
C19 C20 H20 119.8 . . ?
C21 C20 H20 119.8 . . ?
C22 C21 C20 119.8(4) . . ?
C22 C21 H21 120.1 . . ?
C20 C21 H21 120.1 . . ?
C23 C22 C21 119.6(4) . . ?
C23 C22 H22 120.2 . . ?
C21 C22 H22 120.2 . . ?
C22 C23 C18 121.1(4) . . ?
C22 C23 H23 119.4 . . ?
C18 C23 H23 119.4 . . ?
C25 C24 C29 118.3(4) . . ?
C25 C24 P2 119.7(3) . . ?
C29 C24 P2 122.0(4) . . ?
C24 C25 C26 121.8(4) . . ?
C24 C25 H25 119.1 . . ?
C26 C25 H25 119.1 . . ?
C25 C26 C27 119.4(5) . . ?
C25 C26 H26 120.3 . . ?
C27 C26 H26 120.3 . . ?
C28 C27 C26 119.5(5) . . ?
C28 C27 H27 120.2 . . ?
C26 C27 H27 120.2 . . ?
C29 C28 C27 120.5(5) . . ?
C29 C28 H28 119.8 . . ?
C27 C28 H28 119.8 . . ?
C28 C29 C24 120.5(5) . . ?
C28 C29 H29 119.8 . . ?
C24 C29 H29 119.8 . . ?
C31 C30 C35 118.1(5) . . ?
C31 C30 P2 122.3(4) . . ?
C35 C30 P2 119.4(4) . . ?
C32 C31 C30 121.4(5) . . ?
C32 C31 H31 119.3 . . ?
C30 C31 H31 119.3 . . ?
C31 C32 C33 119.6(6) . . ?
C31 C32 H32 120.2 . . ?
C33 C32 H32 120.2 . . ?
C34 C33 C32 119.9(6) . . ?
C34 C33 H33 120.0 . . ?
C32 C33 H33 120.0 . . ?
C33 C34 C35 120.1(6) . . ?
C33 C34 H34 119.9 . . ?
C35 C34 H34 119.9 . . ?
C34 C35 C30 120.7(5) . . ?
C34 C35 H35 119.6 . . ?
C30 C35 H35 119.6 . . ?
C37 C36 P3 113.8(3) . . ?
C37 C36 H36A 108.8 . . ?
P3 C36 H36A 108.8 . . ?
C37 C36 H36B 108.8 . . ?
P3 C36 H36B 108.8 . . ?
H36A C36 H36B 107.7 . . ?
C36 C37 C38 115.0(4) . . ?
C36 C37 H37A 108.5 . . ?
C38 C37 H37A 108.5 . . ?
C36 C37 H37B 108.5 . . ?
C38 C37 H37B 108.5 . . ?
H37A C37 H37B 107.5 . . ?
C37 C38 P4 116.2(3) . . ?
C37 C38 H38A 108.2 . . ?
P4 C38 H38A 108.2 . . ?
C37 C38 H38B 108.2 . . ?
P4 C38 H38B 108.2 . . ?
H38A C38 H38B 107.4 . . ?
C44 C39 C40 118.0(5) . . ?
C44 C39 P3 118.2(4) . . ?
C40 C39 P3 123.8(4) . . ?
C41 C40 C39 120.6(5) . . ?
C41 C40 H40 119.7 . . ?
C39 C40 H40 119.7 . . ?
C42 C41 C40 120.7(5) . . ?
C42 C41 H41 119.7 . . ?
C40 C41 H41 119.7 . . ?
C41 C42 C43 119.6(5) . . ?
C41 C42 H42 120.2 . . ?
C43 C42 H42 120.2 . . ?
C44 C43 C42 119.2(6) . . ?
C44 C43 H43 120.4 . . ?
C42 C43 H43 120.4 . . ?
C43 C44 C39 121.9(5) . . ?
C43 C44 H44 119.1 . . ?
C39 C44 H44 119.1 . . ?
C50 C45 C46 119.2(5) . . ?
C50 C45 P3 119.2(4) . . ?
C46 C45 P3 121.5(4) . . ?
C47 C46 C45 120.0(6) . . ?
C47 C46 H46 120.0 . . ?
C45 C46 H46 120.0 . . ?
C48 C47 C46 119.6(6) . . ?
C48 C47 H47 120.2 . . ?
C46 C47 H47 120.2 . . ?
C47 C48 C49 121.4(6) . . ?
C47 C48 H48 119.3 . . ?
C49 C48 H48 119.3 . . ?
C50 C49 C48 119.3(7) . . ?
C50 C49 H49 120.4 . . ?
C48 C49 H49 120.4 . . ?
C49 C50 C45 120.5(5) . . ?
C49 C50 H50 119.7 . . ?
C45 C50 H50 119.7 . . ?
C52 C51 C56 118.2(4) . . ?
C52 C51 P4 118.5(3) . . ?
C56 C51 P4 123.3(4) . . ?
C53 C52 C51 121.6(5) . . ?
C53 C52 H52 119.2 . . ?
C51 C52 H52 119.2 . . ?
C52 C53 C54 119.5(5) . . ?
C52 C53 H53 120.3 . . ?
C54 C53 H53 120.3 . . ?
C55 C54 C53 119.5(5) . . ?
C55 C54 H54 120.3 . . ?
C53 C54 H54 120.3 . . ?
C56 C55 C54 120.9(5) . . ?
C56 C55 H55 119.5 . . ?
C54 C55 H55 119.5 . . ?
C55 C56 C51 120.2(5) . . ?
C55 C56 H56 119.9 . . ?
C51 C56 H56 119.9 . . ?
C62 C57 C58 118.3(4) . . ?
C62 C57 P4 121.9(3) . . ?
C58 C57 P4 119.7(3) . . ?
C59 C58 C57 120.4(4) . . ?
C59 C58 H58 119.8 . . ?
C57 C58 H58 119.8 . . ?
C60 C59 C58 120.8(4) . . ?
C60 C59 H59 119.6 . . ?
C58 C59 H59 119.6 . . ?
C59 C60 C61 119.6(4) . . ?
C59 C60 H60 120.2 . . ?
C61 C60 H60 120.2 . . ?
C60 C61 C62 120.4(5) . . ?
C60 C61 H61 119.8 . . ?
C62 C61 H61 119.8 . . ?
C57 C62 C61 120.6(4) . . ?
C57 C62 H62 119.7 . . ?
C61 C62 H62 119.7 . . ?
Cl2 C64 Cl4 111.3(4) . . ?
Cl2 C64 Cl3 110.9(3) . . ?
Cl4 C64 Cl3 109.3(3) . . ?
Cl2 C64 H64 108.4 . . ?
Cl4 C64 H64 108.4 . . ?
Cl3 C64 H64 108.4 . . ?

loop_
_geom_bond_atom_site_label_1
_geom_bond_atom_site_label_2
_geom_bond_distance
_geom_bond_site_symmetry_2
_geom_bond_publ_flag
Cu1 O9 1.958(3) . ?
Cu1 O5 1.973(3) . ?
Cu1 O18 1.975(3) 2_567 ?
Cu1 O6 1.986(3) . ?
Cu1 O22 2.349(8) 2_567 ?
Cu1 O19 2.37(2) 2_567 ?
Cu1 Cl1 2.663(3) . ?
Cu1 Cu2 2.8504(8) . ?
Cu2 O18 1.947(3) 2_567 ?
Cu2 O12 1.956(3) . ?
Cu2 O15 1.958(3) 2_567 ?
Cu2 O9 1.967(3) . ?
Cu2 O21 2.36(3) . ?
Cu2 Cu3 2.8756(8) . ?
Cu3 O12 1.954(3) . ?
Cu3 O15 1.969(3) 2_567 ?
Cu3 O7 1.970(3) 2_567 ?
Cu3 O8 1.995(3) 2_567 ?
Cu3 O22 2.330(8) . ?
Cu3 Cl1 2.643(3) 2_567 ?
Cu4 O14 1.957(3) . ?
Cu4 O10 1.962(3) . ?
Cu4 O6 1.973(3) . ?
Cu4 O7 1.986(3) . ?
Cu4 O22 2.349(7) 2_567 ?
Cu4 Cl1 2.650(3) . ?
Cu4 Cu5 2.8278(8) . ?
Cu5 O17 1.924(3) . ?
Cu5 O10 1.932(3) . ?
Cu5 O13 1.946(3) . ?
Cu5 O14 1.947(3) . ?
Cu5 O20 2.42(4) 2_567 ?
Cu5 Cu6 2.8424(8) . ?
Cu6 O17 1.953(3) . ?
Cu6 O13 1.957(3) . ?
Cu6 O8 1.979(3) 2_567 ?
Cu6 O5 1.981(3) 2_567 ?
Cu6 O22 2.331(7) . ?
Cu6 Cl1 2.661(2) 2_567 ?
Si1 O5 1.614(3) . ?
Si1 O1 1.637(3) . ?
Si1 O4 1.646(3) . ?
Si1 C1 1.848(4) . ?
Si2 O6 1.615(3) . ?
Si2 O1 1.631(3) . ?
Si2 O2 1.645(3) . ?
Si2 C2 1.855(5) . ?
Si3 O7 1.618(3) . ?
Si3 O2 1.636(4) . ?
Si3 O3 1.637(3) . ?
Si3 C3 1.852(5) . ?
Si4 O8 1.615(3) . ?
Si4 O4 1.639(3) . ?
Si4 O3 1.639(3) . ?
Si4 C4 1.860(5) . ?
Si5 O10 1.621(3) . ?
Si5 O9 1.625(3) . ?
Si5 O11 1.645(3) . ?
Si5 C5 1.850(5) . ?
Si6 O12 1.625(3) . ?
Si6 O13 1.625(3) . ?
Si6 O11 1.637(3) . ?
Si6 C6 1.855(5) . ?
Si7 O14 1.624(3) . ?
Si7 O15 1.625(3) . ?
Si7 O16 1.650(3) . ?
Si7 C7 1.858(5) . ?
Si8 O17 1.617(3) . ?
Si8 O18 1.627(3) . ?
Si8 O16 1.647(3) . ?
Si8 C8 1.858(4) . ?
C1 H1A 0.9800 . ?
C1 H1B 0.9800 . ?
C1 H1C 0.9800 . ?
C2 H2A 0.9800 . ?
C2 H2B 0.9800 . ?
C2 H2C 0.9800 . ?
C3 H3A 0.9800 . ?
C3 H3B 0.9800 . ?
C3 H3C 0.9800 . ?
C4 H4A 0.9800 . ?
C4 H4B 0.9800 . ?
C4 H4C 0.9800 . ?
C5 H5A 0.9800 . ?
C5 H5B 0.9800 . ?
C5 H5C 0.9800 . ?
C6 H6A 0.9800 . ?
C6 H6B 0.9800 . ?
C6 H6C 0.9800 . ?
C7 H7A 0.9800 . ?
C7 H7B 0.9800 . ?
C7 H7C 0.9800 . ?
C8 H8A 0.9800 . ?
C8 H8B 0.9800 . ?
C8 H8C 0.9800 . ?
O22 H22O 0.9000 . ?
O19 C63 1.266(3) . ?
O20 C63 1.265(3) . ?
O21 C63 1.265(3) . ?
Cu7 P2 2.2947(11) . ?
Cu7 P1 2.2957(12) . ?
Cu7 P4 2.3013(11) . ?
Cu7 P3 2.3069(12) . ?
P1 C18 1.821(4) . ?
P1 C12 1.828(4) . ?
P1 C9 1.846(5) . ?
P2 C24 1.827(4) . ?
P2 C30 1.828(5) . ?
P2 C11 1.850(5) . ?
P3 C39 1.832(5) . ?
P3 C45 1.834(5) . ?
P3 C36 1.850(5) . ?
P4 C51 1.829(5) . ?
P4 C57 1.831(4) . ?
P4 C38 1.843(4) . ?
C9 C10 1.537(6) . ?
C9 H9A 0.9900 . ?
C9 H9B 0.9900 . ?
C10 C11 1.525(7) . ?
C10 H10A 0.9900 . ?
C10 H10B 0.9900 . ?
C11 H11A 0.9900 . ?
C11 H11B 0.9900 . ?
C12 C17 1.376(6) . ?
C12 C13 1.386(7) . ?
C13 C14 1.402(8) . ?
C13 H13 0.9500 . ?
C14 C15 1.369(9) . ?
C14 H14 0.9500 . ?
C15 C16 1.373(8) . ?
C15 H15 0.9500 . ?
C16 C17 1.391(7) . ?
C16 H16 0.9500 . ?
C17 H17 0.9500 . ?
C18 C19 1.393(6) . ?
C18 C23 1.398(6) . ?
C19 C20 1.383(7) . ?
C19 H19 0.9500 . ?
C20 C21 1.390(7) . ?
C20 H20 0.9500 . ?
C21 C22 1.386(6) . ?
C21 H21 0.9500 . ?
C22 C23 1.385(6) . ?
C22 H22 0.9500 . ?
C23 H23 0.9500 . ?
C24 C25 1.380(6) . ?
C24 C29 1.401(6) . ?
C25 C26 1.383(7) . ?
C25 H25 0.9500 . ?
C26 C27 1.390(7) . ?
C26 H26 0.9500 . ?
C27 C28 1.389(7) . ?
C27 H27 0.9500 . ?
C28 C29 1.378(7) . ?
C28 H28 0.9500 . ?
C29 H29 0.9500 . ?
C30 C31 1.395(7) . ?
C30 C35 1.400(7) . ?
C31 C32 1.381(8) . ?
C31 H31 0.9500 . ?
C32 C33 1.400(9) . ?
C32 H32 0.9500 . ?
C33 C34 1.377(10) . ?
C33 H33 0.9500 . ?
C34 C35 1.391(9) . ?
C34 H34 0.9500 . ?
C35 H35 0.9500 . ?
C36 C37 1.525(7) . ?
C36 H36A 0.9900 . ?
C36 H36B 0.9900 . ?
C37 C38 1.532(6) . ?
C37 H37A 0.9900 . ?
C37 H37B 0.9900 . ?
C38 H38A 0.9900 . ?
C38 H38B 0.9900 . ?
C39 C44 1.385(7) . ?
C39 C40 1.389(7) . ?
C40 C41 1.385(8) . ?
C40 H40 0.9500 . ?
C41 C42 1.376(9) . ?
C41 H41 0.9500 . ?
C42 C43 1.390(9) . ?
C42 H42 0.9500 . ?
C43 C44 1.382(8) . ?
C43 H43 0.9500 . ?
C44 H44 0.9500 . ?
C45 C50 1.390(8) . ?
C45 C46 1.397(7) . ?
C46 C47 1.388(9) . ?
C46 H46 0.9500 . ?
C47 C48 1.364(11) . ?
C47 H47 0.9500 . ?
C48 C49 1.387(10) . ?
C48 H48 0.9500 . ?
C49 C50 1.375(9) . ?
C49 H49 0.9500 . ?
C50 H50 0.9500 . ?
C51 C52 1.398(6) . ?
C51 C56 1.400(6) . ?
C52 C53 1.370(7) . ?
C52 H52 0.9500 . ?
C53 C54 1.400(9) . ?
C53 H53 0.9500 . ?
C54 C55 1.383(9) . ?
C54 H54 0.9500 . ?
C55 C56 1.377(8) . ?
C55 H55 0.9500 . ?
C56 H56 0.9500 . ?
C57 C62 1.388(6) . ?
C57 C58 1.405(6) . ?
C58 C59 1.380(6) . ?
C58 H58 0.9500 . ?
C59 C60 1.372(8) . ?
C59 H59 0.9500 . ?
C60 C61 1.384(8) . ?
C60 H60 0.9500 . ?
C61 C62 1.388(7) . ?
C61 H61 0.9500 . ?
C62 H62 0.9500 . ?
Cl2 C64 1.747(7) . ?
Cl3 C64 1.769(6) . ?
Cl4 C64 1.767(6) . ?
C64 H64 1.0000 . ?

loop_
_geom_torsion_atom_site_label_1
_geom_torsion_atom_site_label_2
_geom_torsion_atom_site_label_3
_geom_torsion_atom_site_label_4
_geom_torsion
_geom_torsion_site_symmetry_1
_geom_torsion_site_symmetry_2
_geom_torsion_site_symmetry_3
_geom_torsion_site_symmetry_4
_geom_torsion_publ_flag
O6 Si2 O1 Si1 32.3(3) . . . . ?
O2 Si2 O1 Si1 -85.6(3) . . . . ?
C2 Si2 O1 Si1 157.6(3) . . . . ?
O5 Si1 O1 Si2 -31.9(3) . . . . ?
O4 Si1 O1 Si2 85.9(3) . . . . ?
C1 Si1 O1 Si2 -156.8(3) . . . . ?
O7 Si3 O2 Si2 42.3(3) . . . . ?
O3 Si3 O2 Si2 -77.3(3) . . . . ?
C3 Si3 O2 Si2 167.7(3) . . . . ?
O6 Si2 O2 Si3 -41.6(3) . . . . ?
O1 Si2 O2 Si3 76.3(3) . . . . ?
C2 Si2 O2 Si3 -166.8(3) . . . . ?
O7 Si3 O3 Si4 -33.4(3) . . . . ?
O2 Si3 O3 Si4 85.7(3) . . . . ?
C3 Si3 O3 Si4 -158.4(3) . . . . ?
O8 Si4 O3 Si3 33.8(3) . . . . ?
O4 Si4 O3 Si3 -85.3(3) . . . . ?
C4 Si4 O3 Si3 158.8(3) . . . . ?
O8 Si4 O4 Si1 -43.8(3) . . . . ?
O3 Si4 O4 Si1 75.6(3) . . . . ?
C4 Si4 O4 Si1 -169.1(3) . . . . ?
O5 Si1 O4 Si4 43.8(3) . . . . ?
O1 Si1 O4 Si4 -75.1(3) . . . . ?
C1 Si1 O4 Si4 169.5(3) . . . . ?
O1 Si1 O5 Cu1 -15.8(3) . . . . ?
O4 Si1 O5 Cu1 -134.97(19) . . . . ?
C1 Si1 O5 Cu1 103.3(2) . . . . ?
O1 Si1 O5 Cu6 129.0(2) . . . 2_567 ?
O4 Si1 O5 Cu6 9.9(2) . . . 2_567 ?
C1 Si1 O5 Cu6 -111.9(2) . . . 2_567 ?
O1 Si2 O6 Cu4 -130.0(2) . . . . ?
O2 Si2 O6 Cu4 -11.8(3) . . . . ?
C2 Si2 O6 Cu4 108.9(2) . . . . ?
O1 Si2 O6 Cu1 14.7(3) . . . . ?
O2 Si2 O6 Cu1 132.9(2) . . . . ?
C2 Si2 O6 Cu1 -106.3(2) . . . . ?
O2 Si3 O7 Cu3 -134.0(2) . . . 2_567 ?
O3 Si3 O7 Cu3 -14.3(3) . . . 2_567 ?
C3 Si3 O7 Cu3 105.2(3) . . . 2_567 ?
O2 Si3 O7 Cu4 10.0(2) . . . . ?
O3 Si3 O7 Cu4 129.71(19) . . . . ?
C3 Si3 O7 Cu4 -110.8(3) . . . . ?
O4 Si4 O8 Cu6 -10.0(2) . . . 2_567 ?
O3 Si4 O8 Cu6 -130.0(2) . . . 2_567 ?
C4 Si4 O8 Cu6 110.4(2) . . . 2_567 ?
O4 Si4 O8 Cu3 132.9(2) . . . 2_567 ?
O3 Si4 O8 Cu3 12.9(3) . . . 2_567 ?
C4 Si4 O8 Cu3 -106.6(2) . . . 2_567 ?
O10 Si5 O9 Cu1 40.7(2) . . . . ?
O11 Si5 O9 Cu1 157.60(18) . . . . ?
C5 Si5 O9 Cu1 -84.4(3) . . . . ?
O10 Si5 O9 Cu2 -86.1(2) . . . . ?
O11 Si5 O9 Cu2 30.8(3) . . . . ?
C5 Si5 O9 Cu2 148.9(2) . . . . ?
O9 Si5 O10 Cu5 84.8(2) . . . . ?
O11 Si5 O10 Cu5 -31.5(3) . . . . ?
C5 Si5 O10 Cu5 -147.7(2) . . . . ?
O9 Si5 O10 Cu4 -42.7(2) . . . . ?
O11 Si5 O10 Cu4 -158.99(18) . . . . ?
C5 Si5 O10 Cu4 84.8(2) . . . . ?
O12 Si6 O11 Si5 60.5(3) . . . . ?
O13 Si6 O11 Si5 -58.8(3) . . . . ?
C6 Si6 O11 Si5 -178.8(2) . . . . ?
O10 Si5 O11 Si6 58.4(3) . . . . ?
O9 Si5 O11 Si6 -60.8(3) . . . . ?
C5 Si5 O11 Si6 176.5(2) . . . . ?
O13 Si6 O12 Cu3 -42.4(2) . . . . ?
O11 Si6 O12 Cu3 -159.16(18) . . . . ?
C6 Si6 O12 Cu3 82.9(3) . . . . ?
O13 Si6 O12 Cu2 87.1(2) . . . . ?
O11 Si6 O12 Cu2 -29.7(3) . . . . ?
C6 Si6 O12 Cu2 -147.7(2) . . . . ?
O12 Si6 O13 Cu5 -84.4(2) . . . . ?
O11 Si6 O13 Cu5 32.6(2) . . . . ?
C6 Si6 O13 Cu5 150.1(2) . . . . ?
O12 Si6 O13 Cu6 42.7(2) . . . . ?
O11 Si6 O13 Cu6 159.71(17) . . . . ?
C6 Si6 O13 Cu6 -82.8(3) . . . . ?
O15 Si7 O14 Cu5 -83.9(2) . . . . ?
O16 Si7 O14 Cu5 32.7(3) . . . . ?
C7 Si7 O14 Cu5 149.7(2) . . . . ?
O15 Si7 O14 Cu4 43.5(2) . . . . ?
O16 Si7 O14 Cu4 160.03(18) . . . . ?
C7 Si7 O14 Cu4 -83.0(3) . . . . ?
O14 Si7 O15 Cu2 86.1(2) . . . 2_567 ?
O16 Si7 O15 Cu2 -30.6(3) . . . 2_567 ?
C7 Si7 O15 Cu2 -148.3(2) . . . 2_567 ?
O14 Si7 O15 Cu3 -42.0(2) . . . 2_567 ?
O16 Si7 O15 Cu3 -158.77(18) . . . 2_567 ?
C7 Si7 O15 Cu3 83.6(3) . . . 2_567 ?
O17 Si8 O16 Si7 57.4(2) . . . . ?
O18 Si8 O16 Si7 -61.0(2) . . . . ?
C8 Si8 O16 Si7 175.8(2) . . . . ?
O14 Si7 O16 Si8 -59.0(3) . . . . ?
O15 Si7 O16 Si8 60.2(3) . . . . ?
C7 Si7 O16 Si8 -178.5(2) . . . . ?
O18 Si8 O17 Cu5 86.5(2) . . . . ?
O16 Si8 O17 Cu5 -29.9(2) . . . . ?
C8 Si8 O17 Cu5 -146.1(2) . . . . ?
O18 Si8 O17 Cu6 -46.0(2) . . . . ?
O16 Si8 O17 Cu6 -162.35(17) . . . . ?
C8 Si8 O17 Cu6 81.4(2) . . . . ?
O17 Si8 O18 Cu2 -84.3(2) . . . 2_567 ?
O16 Si8 O18 Cu2 32.2(2) . . . 2_567 ?
C8 Si8 O18 Cu2 150.7(2) . . . 2_567 ?
O17 Si8 O18 Cu1 42.1(2) . . . 2_567 ?
O16 Si8 O18 Cu1 158.70(17) . . . 2_567 ?
C8 Si8 O18 Cu1 -82.9(2) . . . 2_567 ?
C18 P1 C9 C10 -178.3(4) . . . . ?
C12 P1 C9 C10 -71.2(4) . . . . ?
Cu7 P1 C9 C10 58.5(4) . . . . ?
P1 C9 C10 C11 -79.3(5) . . . . ?
C9 C10 C11 P2 76.9(5) . . . . ?
C24 P2 C11 C10 69.4(4) . . . . ?
C30 P2 C11 C10 176.1(3) . . . . ?
Cu7 P2 C11 C10 -54.7(4) . . . . ?
C18 P1 C12 C17 -115.4(4) . . . . ?
C9 P1 C12 C17 137.1(4) . . . . ?
Cu7 P1 C12 C17 14.5(4) . . . . ?
C18 P1 C12 C13 63.1(4) . . . . ?
C9 P1 C12 C13 -44.4(4) . . . . ?
Cu7 P1 C12 C13 -167.1(3) . . . . ?
C17 C12 C13 C14 -0.4(7) . . . . ?
P1 C12 C13 C14 -178.9(4) . . . . ?
C12 C13 C14 C15 -0.1(8) . . . . ?
C13 C14 C15 C16 0.5(9) . . . . ?
C14 C15 C16 C17 -0.2(9) . . . . ?
C13 C12 C17 C16 0.7(7) . . . . ?
P1 C12 C17 C16 179.2(4) . . . . ?
C15 C16 C17 C12 -0.4(8) . . . . ?
C12 P1 C18 C19 -120.1(4) . . . . ?
C9 P1 C18 C19 -12.5(5) . . . . ?
Cu7 P1 C18 C19 106.9(4) . . . . ?
C12 P1 C18 C23 63.7(4) . . . . ?
C9 P1 C18 C23 171.3(4) . . . . ?
Cu7 P1 C18 C23 -69.4(4) . . . . ?
C23 C18 C19 C20 1.4(7) . . . . ?
P1 C18 C19 C20 -174.9(4) . . . . ?
C18 C19 C20 C21 -1.1(8) . . . . ?
C19 C20 C21 C22 0.6(8) . . . . ?
C20 C21 C22 C23 -0.3(8) . . . . ?
C21 C22 C23 C18 0.6(7) . . . . ?
C19 C18 C23 C22 -1.1(7) . . . . ?
P1 C18 C23 C22 175.3(4) . . . . ?
C30 P2 C24 C25 120.8(4) . . . . ?
C11 P2 C24 C25 -132.5(4) . . . . ?
Cu7 P2 C24 C25 -12.8(5) . . . . ?
C30 P2 C24 C29 -60.6(5) . . . . ?
C11 P2 C24 C29 46.0(5) . . . . ?
Cu7 P2 C24 C29 165.8(4) . . . . ?
C29 C24 C25 C26 -0.4(8) . . . . ?
P2 C24 C25 C26 178.2(4) . . . . ?
C24 C25 C26 C27 -1.0(9) . . . . ?
C25 C26 C27 C28 1.5(9) . . . . ?
C26 C27 C28 C29 -0.6(9) . . . . ?
C27 C28 C29 C24 -0.8(9) . . . . ?
C25 C24 C29 C28 1.3(9) . . . . ?
P2 C24 C29 C28 -177.3(5) . . . . ?
C24 P2 C30 C31 -27.5(4) . . . . ?
C11 P2 C30 C31 -132.7(4) . . . . ?
Cu7 P2 C30 C31 104.1(4) . . . . ?
C24 P2 C30 C35 157.9(4) . . . . ?
C11 P2 C30 C35 52.7(4) . . . . ?
Cu7 P2 C30 C35 -70.4(4) . . . . ?
C35 C30 C31 C32 1.3(7) . . . . ?
P2 C30 C31 C32 -173.3(4) . . . . ?
C30 C31 C32 C33 -2.0(8) . . . . ?
C31 C32 C33 C34 -0.2(9) . . . . ?
C32 C33 C34 C35 3.2(9) . . . . ?
C33 C34 C35 C30 -3.9(9) . . . . ?
C31 C30 C35 C34 1.7(8) . . . . ?
P2 C30 C35 C34 176.4(5) . . . . ?
C39 P3 C36 C37 -172.5(4) . . . . ?
C45 P3 C36 C37 -67.5(4) . . . . ?
Cu7 P3 C36 C37 58.9(4) . . . . ?
P3 C36 C37 C38 -77.6(5) . . . . ?
C36 C37 C38 P4 75.3(5) . . . . ?
C51 P4 C38 C37 69.3(4) . . . . ?
C57 P4 C38 C37 174.2(4) . . . . ?
Cu7 P4 C38 C37 -54.0(4) . . . . ?
C45 P3 C39 C44 72.3(4) . . . . ?
C36 P3 C39 C44 177.0(4) . . . . ?
Cu7 P3 C39 C44 -61.0(5) . . . . ?
C45 P3 C39 C40 -108.1(5) . . . . ?
C36 P3 C39 C40 -3.4(5) . . . . ?
Cu7 P3 C39 C40 118.6(4) . . . . ?
C44 C39 C40 C41 -0.8(8) . . . . ?
P3 C39 C40 C41 179.6(4) . . . . ?
C39 C40 C41 C42 1.3(8) . . . . ?
C40 C41 C42 C43 -1.7(9) . . . . ?
C41 C42 C43 C44 1.5(9) . . . . ?
C42 C43 C44 C39 -1.1(9) . . . . ?
C40 C39 C44 C43 0.8(8) . . . . ?
P3 C39 C44 C43 -179.6(5) . . . . ?
C39 P3 C45 C50 -147.5(5) . . . . ?
C36 P3 C45 C50 106.0(5) . . . . ?
Cu7 P3 C45 C50 -13.8(5) . . . . ?
C39 P3 C45 C46 36.2(5) . . . . ?
C36 P3 C45 C46 -70.3(5) . . . . ?
Cu7 P3 C45 C46 169.9(4) . . . . ?
C50 C45 C46 C47 -2.2(10) . . . . ?
P3 C45 C46 C47 174.1(6) . . . . ?
C45 C46 C47 C48 1.0(13) . . . . ?
C46 C47 C48 C49 0.9(16) . . . . ?
C47 C48 C49 C50 -1.5(16) . . . . ?
C48 C49 C50 C45 0.2(13) . . . . ?
C46 C45 C50 C49 1.6(10) . . . . ?
P3 C45 C50 C49 -174.8(6) . . . . ?
C57 P4 C51 C52 97.6(4) . . . . ?
C38 P4 C51 C52 -157.3(4) . . . . ?
Cu7 P4 C51 C52 -37.2(4) . . . . ?
C57 P4 C51 C56 -82.8(4) . . . . ?
C38 P4 C51 C56 22.3(5) . . . . ?
Cu7 P4 C51 C56 142.4(4) . . . . ?
C56 C51 C52 C53 -0.8(7) . . . . ?
P4 C51 C52 C53 178.8(4) . . . . ?
C51 C52 C53 C54 -1.2(9) . . . . ?
C52 C53 C54 C55 2.1(10) . . . . ?
C53 C54 C55 C56 -0.9(10) . . . . ?
C54 C55 C56 C51 -1.2(9) . . . . ?
C52 C51 C56 C55 2.0(8) . . . . ?
P4 C51 C56 C55 -177.5(4) . . . . ?
C51 P4 C57 C62 137.1(4) . . . . ?
C38 P4 C57 C62 30.0(4) . . . . ?
Cu7 P4 C57 C62 -93.3(4) . . . . ?
C51 P4 C57 C58 -46.8(4) . . . . ?
C38 P4 C57 C58 -153.9(3) . . . . ?
Cu7 P4 C57 C58 82.8(4) . . . . ?
C62 C57 C58 C59 1.0(6) . . . . ?
P4 C57 C58 C59 -175.2(3) . . . . ?
C57 C58 C59 C60 -1.4(7) . . . . ?
C58 C59 C60 C61 0.9(7) . . . . ?
C59 C60 C61 C62 0.0(7) . . . . ?
C58 C57 C62 C61 -0.2(7) . . . . ?
P4 C57 C62 C61 175.9(4) . . . . ?
C60 C61 C62 C57 -0.3(7) . . . . ?

loop_
_platon_squeeze_void_nr
_platon_squeeze_void_average_x
_platon_squeeze_void_average_y
_platon_squeeze_void_average_z
_platon_squeeze_void_volume
_platon_squeeze_void_count_electrons
_platon_squeeze_void_content
1 0.000 0.500 0.500 602 186 ' '
